data_2206176
loop_
_publ_author_name
'Sema \"Ozt\"urk Y\?ild\?ir\?im'
'Mehmet Akkurt'
'Hasan K\"u\,c\"ukbay'
'Ersin Orhan'
'Orhan B\"uy\"ukg\"ung\"or'

_publ_section_title
;
 6-Nitro-1-(2-phenylethyl)-1<i>H</i>-benzimidazole
;
_journal_issue 7
_journal_name_full 'Acta Crystallographica Section E'
_journal_page_first o2038
_journal_page_last o2039
_journal_paper_doi 10.1107/S1600536805017502
_journal_volume 61
_journal_year 2005
_chemical_formula_iupac 'C15 H13 N3 O2'
_chemical_formula_moiety 'C15 H13 N3 O2'
_chemical_formula_sum 'C15 H13 N3 O2'
_chemical_formula_weight 267.28
_chemical_name_systematic
;
6-Nitro-1-(2-phenylethyl)-1H-benzimidazole
;
_space_group_IT_number 14
_symmetry_cell_setting monoclinic
_symmetry_space_group_name_Hall '-P 2ybc'
_symmetry_space_group_name_H-M 'P 1 21/c 1'
_atom_sites_solution_hydrogens geom
_atom_sites_solution_primary direct
_atom_sites_solution_secondary difmap
_cell_angle_alpha 90
_cell_angle_beta 107.039(7)
_cell_angle_gamma 90
_cell_formula_units_Z 4
_cell_length_a 6.6382(6)
_cell_length_b 11.4258(6)
_cell_length_c 18.2702(16)
_cell_measurement_reflns_used 11275
_cell_measurement_temperature 296
_cell_measurement_theta_max 27.96
_cell_measurement_theta_min 2.13
_cell_volume 1324.91(19)
_computing_cell_refinement X-AREA
_computing_data_collection 'X-AREA (Stoe & Cie, 2002)'
_computing_data_reduction 'X-RED32 (Stoe & Cie, 2002)'
_computing_molecular_graphics 'ORTEP-3 for Windows (Farrugia, 1997) and PLATON (Spek, 2003)'
_computing_publication_material 'WinGX (Farrugia, 1999)'
_computing_structure_refinement 'SHELXL97 (Sheldrick, 1997)'
_computing_structure_solution 'SHELXS97 (Sheldrick, 1997)'
_diffrn_ambient_temperature 296
_diffrn_detector_area_resol_mean 6.67
_diffrn_measured_fraction_theta_full 0.985
_diffrn_measured_fraction_theta_max 0.985
_diffrn_measurement_device '2-circle goniometer'
_diffrn_measurement_device_type 'Stoe IPDS-II'
_diffrn_measurement_method \w
_diffrn_radiation_monochromator 'plane graphite'
_diffrn_radiation_type 'Mo K\a'
_diffrn_radiation_wavelength 0.71073
_diffrn_reflns_av_R_equivalents 0.0888
_diffrn_reflns_av_sigmaI/netI 0.0501
_diffrn_reflns_limit_h_max 7
_diffrn_reflns_limit_h_min -8
_diffrn_reflns_limit_k_max 14
_diffrn_reflns_limit_k_min -14
_diffrn_reflns_limit_l_max 22
_diffrn_reflns_limit_l_min -22
_diffrn_reflns_number 14688
_diffrn_reflns_reduction_process ' ?'
_diffrn_reflns_theta_full 26.00
_diffrn_reflns_theta_max 26.00
_diffrn_reflns_theta_min 2.13
_diffrn_standards_number 0
_exptl_absorpt_coefficient_mu 0.092
_exptl_absorpt_correction_T_max 0.992
_exptl_absorpt_correction_T_min 0.971
_exptl_absorpt_correction_type integration
_exptl_absorpt_process_details '(X-RED32; Stoe & Cie, 2002)'
_exptl_crystal_colour colorless
_exptl_crystal_density_diffrn 1.340
_exptl_crystal_density_method 'Not Measured'
_exptl_crystal_description prism
_exptl_crystal_F_000 560
_exptl_crystal_size_max 0.400
_exptl_crystal_size_mid 0.263
_exptl_crystal_size_min 0.090
_refine_diff_density_max 0.120
_refine_diff_density_min -0.142
_refine_ls_extinction_coef 0.008(2)
_refine_ls_extinction_expression FC^*^=KFC[1+0.001XFC^2^\L^3^/SIN(2\Q)]^-1/4^
_refine_ls_extinction_method SHELXL97
_refine_ls_goodness_of_fit_ref 0.926
_refine_ls_hydrogen_treatment constr
_refine_ls_matrix_type full
_refine_ls_number_parameters 182
_refine_ls_number_reflns 2570
_refine_ls_number_restraints 0
_refine_ls_restrained_S_all 0.926
_refine_ls_R_factor_all 0.0669
_refine_ls_R_factor_gt 0.0419
_refine_ls_shift/su_max 0.001
_refine_ls_shift/su_mean 0.000
_refine_ls_structure_factor_coef Fsqd
_refine_ls_weighting_details 'w = 1/[\s^2^(Fo^2^)+(0.0641P)^2^] where P = (Fo^2^+2Fc^2^)/3'
_refine_ls_weighting_scheme calc
_refine_ls_wR_factor_gt 0.1036
_refine_ls_wR_factor_ref 0.1131
_reflns_number_gt 1674
_reflns_number_total 2570
_reflns_threshold_expression I>2\s(I)
_cod_data_source_file dn6224.cif
_cod_data_source_block I
_cod_depositor_comments
;
The following automatic conversions were performed:
'_symmetry_cell_setting' value 'Monoclinic' changed to 'monoclinic'
according to '/home/saulius/struct/CIF-dictionaries/cif_core.dic'
dictionary named 'cif_core.dic' version 2.4.1 from 2010-06-29.

Automatic conversion script
Id: cif_fix_enum 1527 2010-12-29 10:47:43Z saulius 

The following automatic conversions were performed:

'_symmetry_cell_setting' value 'Monoclinic' changed to 'monoclinic'
according to /home/saulius/struct/CIF-dictionaries/cif_core.dic
dictionary named 'cif_core.dic' version 2.4.1 from 2010-06-29.

Automatic conversion script
Id: cif_fix_values 1715 2011-07-08 13:25:40Z adriana 
;
_cod_original_sg_symbol_H-M 'P 21/c'
_cod_database_code 2206176

loop_
_symmetry_equiv_pos_site_id
_symmetry_equiv_pos_as_xyz
1 x,y,z
2 -x,1/2+y,1/2-z
3 -x,-y,-z
4 x,1/2-y,1/2+z

loop_
_atom_site_aniso_label
_atom_site_aniso_U_11
_atom_site_aniso_U_22
_atom_site_aniso_U_33
_atom_site_aniso_U_12
_atom_site_aniso_U_13
_atom_site_aniso_U_23
O1 0.0916(11) 0.1255(12) 0.0500(7) -0.0192(9) 0.0116(7) -0.0236(7)
O2 0.0798(11) 0.1202(12) 0.0732(8) 0.0178(9) 0.0245(7) -0.0241(8)
N1 0.0615(10) 0.0739(10) 0.0737(9) 0.0084(7) 0.0332(8) -0.0003(7)
N2 0.0554(8) 0.0549(8) 0.0454(6) 0.0045(6) 0.0175(6) -0.0008(5)
N3 0.0696(10) 0.0669(9) 0.0549(8) -0.0095(8) 0.0176(7) -0.0108(7)
C1 0.0517(10) 0.0496(9) 0.0610(9) 0.0008(7) 0.0199(7) 0.0040(7)
C2 0.0447(10) 0.0642(11) 0.0772(11) 0.0001(8) 0.0110(8) -0.0004(8)
C3 0.0545(11) 0.0610(10) 0.0594(9) -0.0065(8) 0.0041(8) -0.0034(7)
C4 0.0575(10) 0.0451(8) 0.0494(8) -0.0056(7) 0.0153(7) -0.0043(6)
C5 0.0467(9) 0.0504(8) 0.0508(8) 0.0015(7) 0.0140(6) 0.0007(6)
C6 0.0509(9) 0.0426(8) 0.0451(7) -0.0005(6) 0.0153(6) 0.0033(6)
C7 0.0704(12) 0.0655(11) 0.0594(9) 0.0080(9) 0.0298(9) -0.0007(8)
C8 0.0576(11) 0.0704(11) 0.0493(8) -0.0015(8) 0.0109(7) -0.0071(7)
C9 0.0717(13) 0.0927(14) 0.0507(9) 0.0135(10) 0.0132(8) 0.0082(9)
C10 0.0690(12) 0.0657(11) 0.0575(9) 0.0127(9) 0.0169(8) 0.0208(8)
C11 0.0994(18) 0.0679(13) 0.0980(14) 0.0034(12) 0.0359(12) 0.0229(12)
C12 0.126(2) 0.0732(16) 0.135(2) -0.0193(15) 0.0310(19) 0.0204(16)
C13 0.177(3) 0.0632(14) 0.1072(19) 0.0044(19) 0.039(2) 0.0039(13)
C14 0.139(3) 0.0865(17) 0.0965(16) 0.0360(17) 0.0520(16) 0.0158(14)
C15 0.0838(14) 0.0806(14) 0.0740(11) 0.0174(11) 0.0280(10) 0.0133(10)

loop_
_atom_site_label
_atom_site_fract_x
_atom_site_fract_y
_atom_site_fract_z
_atom_site_U_iso_or_equiv
_atom_site_thermal_displace_type
_atom_site_calc_flag
_atom_site_refinement_flags
_atom_site_occupancy
_atom_site_type_symbol
O1 0.5397(2) 0.24673(14) 0.67652(7) 0.0910(6) Uani d . 1.000 O
O2 0.2466(3) 0.28135(15) 0.59085(8) 0.0906(6) Uani d . 1.000 O
N1 0.7196(2) 0.05178(14) 0.38204(8) 0.0668(6) Uani d . 1.000 N
N2 0.3718(2) 0.08776(11) 0.35325(6) 0.0513(4) Uani d . 1.000 N
N3 0.4263(3) 0.24378(13) 0.61029(8) 0.0639(5) Uani d . 1.000 N
C1 0.6745(3) 0.09986(13) 0.44519(9) 0.0534(5) Uani d . 1.000 C
C2 0.8095(3) 0.12279(15) 0.51789(10) 0.0635(6) Uani d . 1.000 C
C3 0.7251(3) 0.16928(15) 0.57105(9) 0.0610(6) Uani d . 1.000 C
C4 0.5111(3) 0.19340(13) 0.55199(8) 0.0507(5) Uani d . 1.000 C
C5 0.3709(3) 0.17203(13) 0.48051(8) 0.0494(5) Uani d . 1.000 C
C6 0.4596(2) 0.12379(12) 0.42813(7) 0.0459(5) Uani d . 1.000 C
C7 0.5344(3) 0.04725(15) 0.33028(10) 0.0628(6) Uani d . 1.000 C
C8 0.1497(3) 0.08718(16) 0.30919(8) 0.0601(6) Uani d . 1.000 C
C9 0.0789(3) 0.19722(18) 0.26334(9) 0.0727(7) Uani d . 1.000 C
C10 0.1051(3) 0.30562(16) 0.31172(9) 0.0644(6) Uani d . 1.000 C
C11 0.2856(4) 0.3712(2) 0.32642(13) 0.0869(9) Uani d . 1.000 C
C12 0.3164(5) 0.4663(2) 0.37383(17) 0.1130(11) Uani d . 1.000 C
C13 0.1647(7) 0.4982(2) 0.40753(16) 0.1164(13) Uani d . 1.000 C
C14 -0.0161(5) 0.4348(2) 0.39367(14) 0.1036(13) Uani d . 1.000 C
C15 -0.0454(4) 0.33838(19) 0.34612(11) 0.0784(8) Uani d . 1.000 C
H2 0.95280 0.10690 0.52980 0.0760 Uiso calc R 1.000 H
H3 0.81110 0.18490 0.62020 0.0730 Uiso calc R 1.000 H
H5 0.22790 0.18890 0.46880 0.0590 Uiso calc R 1.000 H
H7 0.51660 0.01820 0.28130 0.0750 Uiso calc R 1.000 H
H8A 0.06550 0.07660 0.34400 0.0720 Uiso calc R 1.000 H
H8B 0.12360 0.02080 0.27460 0.0720 Uiso calc R 1.000 H
H9A 0.15900 0.20620 0.22700 0.0870 Uiso calc R 1.000 H
H9B -0.06840 0.18910 0.23440 0.0870 Uiso calc R 1.000 H
H11 0.38900 0.35050 0.30370 0.1040 Uiso calc R 1.000 H
H12 0.44010 0.50950 0.38330 0.1350 Uiso calc R 1.000 H
H13 0.18560 0.56290 0.43970 0.1400 Uiso calc R 1.000 H
H14 -0.11950 0.45630 0.41610 0.1250 Uiso calc R 1.000 H
H15 -0.16870 0.29490 0.33710 0.0940 Uiso calc R 1.000 H

loop_
_atom_type_symbol
_atom_type_description
_atom_type_scat_dispersion_real
_atom_type_scat_dispersion_imag
_atom_type_scat_source
O O 0.0106 0.0060 'International Tables Vol C Tables 4.2.6.8 and 6.1.1.4'
N N 0.0061 0.0033 'International Tables Vol C Tables 4.2.6.8 and 6.1.1.4'
H H 0.0000 0.0000 'International Tables Vol C Tables 4.2.6.8 and 6.1.1.4'
C C 0.0033 0.0016 'International Tables Vol C Tables 4.2.6.8 and 6.1.1.4'

loop_
_geom_angle_atom_site_label_1
_geom_angle_atom_site_label_2
_geom_angle_atom_site_label_3
_geom_angle
_geom_angle_publ_flag
C1 N1 C7 103.28(15) no
C6 N2 C7 105.43(13) no
C6 N2 C8 127.75(13) no
C7 N2 C8 126.75(13) no
O1 N3 O2 122.98(17) no
O1 N3 C4 118.35(17) no
O2 N3 C4 118.67(14) no
N1 C1 C2 129.23(18) no
N1 C1 C6 110.33(14) no
C2 C1 C6 120.43(16) no
C1 C2 C3 117.97(18) no
C2 C3 C4 120.19(16) no
N3 C4 C3 118.70(14) no
N3 C4 C5 117.44(17) no
C3 C4 C5 123.86(16) no
C4 C5 C6 114.82(17) no
N2 C6 C1 105.64(12) no
N2 C6 C5 131.63(14) no
C1 C6 C5 122.72(13) no
N1 C7 N2 115.31(15) no
N2 C8 C9 113.77(15) no
C8 C9 C10 113.41(13) no
C9 C10 C11 120.65(19) no
C9 C10 C15 121.18(18) no
C11 C10 C15 118.07(19) no
C10 C11 C12 121.2(3) no
C11 C12 C13 120.1(3) no
C12 C13 C14 119.8(2) no
C13 C14 C15 119.7(3) no
C10 C15 C14 121.1(2) no
C1 C2 H2 121.00 no
C3 C2 H2 121.00 no
C2 C3 H3 120.00 no
C4 C3 H3 120.00 no
C4 C5 H5 123.00 no
C6 C5 H5 123.00 no
N1 C7 H7 122.00 no
N2 C7 H7 122.00 no
N2 C8 H8A 109.00 no
N2 C8 H8B 109.00 no
C9 C8 H8A 109.00 no
C9 C8 H8B 109.00 no
H8A C8 H8B 108.00 no
C8 C9 H9A 109.00 no
C8 C9 H9B 109.00 no
C10 C9 H9A 109.00 no
C10 C9 H9B 109.00 no
H9A C9 H9B 108.00 no
C10 C11 H11 119.00 no
C12 C11 H11 119.00 no
C11 C12 H12 120.00 no
C13 C12 H12 120.00 no
C12 C13 H13 120.00 no
C14 C13 H13 120.00 no
C13 C14 H14 120.00 no
C15 C14 H14 120.00 no
C10 C15 H15 119.00 no
C14 C15 H15 119.00 no

loop_
_geom_bond_atom_site_label_1
_geom_bond_atom_site_label_2
_geom_bond_distance
_geom_bond_publ_flag
O1 N3 1.2240(19) no
O2 N3 1.219(3) no
N1 C1 1.388(2) no
N1 C7 1.314(2) no
N2 C6 1.3833(16) no
N2 C7 1.349(2) no
N2 C8 1.458(2) no
N3 C4 1.461(2) no
C1 C2 1.392(2) no
C1 C6 1.395(2) no
C2 C3 1.363(3) no
C3 C4 1.388(3) no
C4 C5 1.385(2) no
C5 C6 1.377(2) no
C8 C9 1.508(3) no
C9 C10 1.502(3) no
C10 C11 1.371(3) no
C10 C15 1.379(3) no
C11 C12 1.367(3) no
C12 C13 1.375(5) no
C13 C14 1.361(5) no
C14 C15 1.381(3) no
C2 H2 0.9300 no
C3 H3 0.9300 no
C5 H5 0.9300 no
C7 H7 0.9300 no
C8 H8A 0.9700 no
C8 H8B 0.9700 no
C9 H9A 0.9700 no
C9 H9B 0.9700 no
C11 H11 0.9300 no
C12 H12 0.9300 no
C13 H13 0.9300 no
C14 H14 0.9300 no
C15 H15 0.9300 no

loop_
_geom_contact_atom_site_label_1
_geom_contact_atom_site_label_2
_geom_contact_distance
_geom_contact_site_symmetry_2
_geom_contact_publ_flag
O1 C7 3.392(2) 3_656 no
O2 C2 3.348(3) 1_455 no
O1 H9B 2.6100 4_655 no
O1 H3 2.4300 . no
O2 H2 2.7800 1_455 no
O2 H5 2.4400 . no
O2 H9A 2.7200 4_555 no
N1 N2 2.250(2) . no
N2 C11 3.300(3) . no
N2 C3 3.387(2) 3_656 no
N2 N1 2.250(2) . no
N1 H8A 2.6000 1_655 no
N1 H2 2.9300 3_756 no
N3 H12 2.9500 3_666 no
C1 C4 3.576(2) 3_656 no
C1 C5 3.439(2) 3_656 no
C2 O2 3.348(3) 1_655 no
C2 C5 3.578(2) 3_656 no
C3 N2 3.387(2) 3_656 no
C3 C6 3.568(2) 3_656 no
C4 C1 3.576(2) 3_656 no
C4 C7 3.558(2) 3_656 no
C5 C10 3.430(2) . no
C5 C11 3.534(3) . no
C5 C1 3.439(2) 3_656 no
C5 C2 3.578(2) 3_656 no
C6 C10 3.383(2) . no
C6 C11 3.394(3) . no
C6 C3 3.568(2) 3_656 no
C7 C4 3.558(2) 3_656 no
C7 O1 3.392(2) 3_656 no
C10 C5 3.430(2) . no
C10 C6 3.383(2) . no
C11 C6 3.394(3) . no
C11 C5 3.534(3) . no
C11 N2 3.300(3) . no
C5 H8A 2.9300 . no
C8 H5 3.0400 . no
C9 H3 3.0100 4_454 no
C10 H5 3.0500 . no
C10 H8B 3.0700 2_555 no
C15 H5 2.9700 . no
C15 H8A 3.0800 . no
C15 H8B 2.9700 2_555 no
H2 O2 2.7800 1_655 no
H2 H5 2.5800 1_655 no
H2 N1 2.9300 3_756 no
H3 O1 2.4300 . no
H3 C9 3.0100 4_655 no
H3 H9B 2.4700 4_655 no
H5 O2 2.4400 . no
H5 C8 3.0400 . no
H5 C10 3.0500 . no
H5 C15 2.9700 . no
H5 H2 2.5800 1_455 no
H5 H8A 2.5600 . no
H7 H8B 2.5800 . no
H8A N1 2.6000 1_455 no
H8A C5 2.9300 . no
H8A C15 3.0800 . no
H8A H5 2.5600 . no
H8B H7 2.5800 . no
H8B C10 3.0700 2_545 no
H8B C15 2.9700 2_545 no
H9A H11 2.4000 . no
H9A O2 2.7200 4_554 no
H9B H15 2.4800 . no
H9B O1 2.6100 4_454 no
H9B H3 2.4700 4_454 no
H11 H9A 2.4000 . no
H12 N3 2.9500 3_666 no
H15 H9B 2.4800 . no

loop_
_geom_hbond_atom_site_label_D
_geom_hbond_atom_site_label_H
_geom_hbond_atom_site_label_A
_geom_hbond_site_symmetry_A
_geom_hbond_distance_DH
_geom_hbond_distance_HA
_geom_hbond_distance_DA
_geom_hbond_angle_DHA
_geom_hbond_publ_flag
C8 H8A N1 1_455 0.97 2.60 3.509(2) 156 yes

loop_
_geom_torsion_atom_site_label_1
_geom_torsion_atom_site_label_2
_geom_torsion_atom_site_label_3
_geom_torsion_atom_site_label_4
_geom_torsion
_geom_torsion_publ_flag
C7 N1 C1 C2 178.29(17) no
C7 N1 C1 C6 -0.58(18) no
C1 N1 C7 N2 0.0(2) no
C8 N2 C7 N1 -176.48(15) no
C7 N2 C6 C1 -0.82(16) no
C6 N2 C7 N1 0.52(19) no
C7 N2 C6 C5 -179.83(16) no
C8 N2 C6 C5 -2.9(3) no
C8 N2 C6 C1 176.13(14) no
C7 N2 C8 C9 -91.53(19) no
C6 N2 C8 C9 92.14(18) no
O1 N3 C4 C5 169.00(16) no
O1 N3 C4 C3 -10.7(2) no
O2 N3 C4 C5 -11.3(2) no
O2 N3 C4 C3 168.99(17) no
C6 C1 C2 C3 -0.2(2) no
N1 C1 C2 C3 -178.99(17) no
C2 C1 C6 C5 1.0(2) no
C2 C1 C6 N2 -178.09(14) no
N1 C1 C6 N2 0.90(17) no
N1 C1 C6 C5 -180.00(15) no
C1 C2 C3 C4 -0.6(3) no
C2 C3 C4 C5 0.6(3) no
C2 C3 C4 N3 -179.68(15) no
N3 C4 C5 C6 -179.56(13) no
C3 C4 C5 C6 0.1(2) no
C4 C5 C6 C1 -0.9(2) no
C4 C5 C6 N2 177.92(15) no
N2 C8 C9 C10 -60.6(2) no
C8 C9 C10 C11 92.3(2) no
C8 C9 C10 C15 -83.9(2) no
C9 C10 C11 C12 -176.3(2) no
C15 C10 C11 C12 0.1(3) no
C9 C10 C15 C14 176.72(19) no
C11 C10 C15 C14 0.4(3) no
C10 C11 C12 C13 -0.3(4) no
C11 C12 C13 C14 0.1(4) no
C12 C13 C14 C15 0.4(4) no
C13 C14 C15 C10 -0.6(3) no

loop_
_cod_related_entry_id
_cod_related_entry_database
_cod_related_entry_code
1 ChemSpider 21129302
